data_4063601
loop_
_publ_author_name
'Sues, Peter E.'
'Lough, Alan J.'
'Morris, Robert H.'

_publ_section_title
;
 Stereoelectronic Factors in Iron Catalysis: Synthesis and
 Characterization of Aryl-Substituted Iron(II) Carbonyl P--N--N--P
 Complexes and Their Use in the Asymmetric Transfer Hydrogenation of
 Ketones
;
_journal_issue 16
_journal_name_full Organometallics
_journal_page_first 4418
_journal_paper_doi 10.1021/om2005172
_journal_volume 30
_journal_year 2011
_chemical_formula_moiety 'C20 H27 O3 P, 0.5(H2 O)'
_chemical_formula_sum 'C20 H28 O3.5 P'
_chemical_formula_weight 355.39
_chemical_name_systematic
; 
 ? 
;
_space_group_IT_number 2
_symmetry_cell_setting triclinic
_symmetry_space_group_name_Hall '-P 1'
_symmetry_space_group_name_H-M 'P -1'
_atom_sites_solution_hydrogens geom
_atom_sites_solution_primary direct
_atom_sites_solution_secondary difmap
_audit_creation_method SHELXL-97
_cell_angle_alpha 93.032(4)
_cell_angle_beta 90.081(6)
_cell_angle_gamma 103.146(6)
_cell_formula_units_Z 2
_cell_length_a 6.3111(4)
_cell_length_b 11.5719(11)
_cell_length_c 13.4959(15)
_cell_measurement_reflns_used 7683
_cell_measurement_temperature 150(1)
_cell_measurement_theta_max 25.4
_cell_measurement_theta_min 3.0
_cell_volume 958.36(15)
_computing_cell_refinement 'Denzo-SMN (Otwinowski & Minor, 1997)'
_computing_data_collection 'Collect (Nonius B.V., 1997-2002)'
_computing_data_reduction Denzo-SMN
_computing_molecular_graphics 'PLATON (Spek, 2009)'
_computing_publication_material 'SHELXTL V6.1'
_computing_structure_refinement 'SHELXTL V6.1 (Sheldrick, 2008)'
_computing_structure_solution 'SIR-92 (Altomare et al., 1994)'
_diffrn_ambient_temperature 150(1)
_diffrn_detector_area_resol_mean 9
_diffrn_measured_fraction_theta_full 0.986
_diffrn_measured_fraction_theta_max 0.974
_diffrn_measurement_device_type 'Nonius KappaCCD'
_diffrn_measurement_method '\f scans and \w scans with \k offsets'
_diffrn_radiation_monochromator graphite
_diffrn_radiation_source 'fine-focus sealed tube'
_diffrn_radiation_type MoK\a
_diffrn_radiation_wavelength 0.71073
_diffrn_reflns_av_R_equivalents 0.0612
_diffrn_reflns_av_sigmaI/netI 0.1000
_diffrn_reflns_limit_h_max 7
_diffrn_reflns_limit_h_min -7
_diffrn_reflns_limit_k_max 13
_diffrn_reflns_limit_k_min -13
_diffrn_reflns_limit_l_max 16
_diffrn_reflns_limit_l_min -15
_diffrn_reflns_number 7683
_diffrn_reflns_theta_full 25.24
_diffrn_reflns_theta_max 25.41
_diffrn_reflns_theta_min 3.02
_exptl_absorpt_coefficient_mu 0.161
_exptl_absorpt_correction_T_max 0.987
_exptl_absorpt_correction_T_min 0.853
_exptl_absorpt_correction_type multi-scan
_exptl_absorpt_process_details
;
multi-scan from symmetry-related measurements 
 Sortav (Blessing 1995)
;
_exptl_crystal_colour colourless
_exptl_crystal_density_diffrn 1.232
_exptl_crystal_density_method 'not measured'
_exptl_crystal_description needle
_exptl_crystal_F_000 382
_exptl_crystal_size_max 0.24
_exptl_crystal_size_mid 0.14
_exptl_crystal_size_min 0.10
_refine_diff_density_max 0.316
_refine_diff_density_min -0.330
_refine_diff_density_rms 0.064
_refine_ls_extinction_method none
_refine_ls_goodness_of_fit_ref 1.029
_refine_ls_hydrogen_treatment constr
_refine_ls_matrix_type full
_refine_ls_number_parameters 230
_refine_ls_number_reflns 3432
_refine_ls_number_restraints 0
_refine_ls_restrained_S_all 1.029
_refine_ls_R_factor_all 0.1412
_refine_ls_R_factor_gt 0.0666
_refine_ls_shift/su_max 0.000
_refine_ls_shift/su_mean 0.000
_refine_ls_structure_factor_coef Fsqd
_refine_ls_weighting_details 'calc w=1/[\s^2^(Fo^2^)+(0.0909P)^2^] where P=(Fo^2^+2Fc^2^)/3'
_refine_ls_weighting_scheme calc
_refine_ls_wR_factor_gt 0.1501
_refine_ls_wR_factor_ref 0.1879
_reflns_number_gt 1897
_reflns_number_total 3432
_reflns_threshold_expression I>2\s(I)
_cod_data_source_file om2005172_si_002.cif
_cod_data_source_block 4b
_cod_depositor_comments
;
The following automatic conversions were performed:

'_symmetry_cell_setting' value 'Triclinic' changed to 'triclinic'
according to the built-in table from CIF Core dictionary named
'cif_core.dic' version 2.4.1 from 2010-06-29.

Automatic conversion script
Id: cif_fix_values 1715 2011-07-08 13:25:40Z adriana 
;
_cod_original_formula_sum 'C20 H28 O3.50 P'
_cod_database_code 4063601

loop_
_symmetry_equiv_pos_as_xyz
'x, y, z'
'-x, -y, -z'

loop_
_atom_site_label
_atom_site_type_symbol
_atom_site_fract_x
_atom_site_fract_y
_atom_site_fract_z
_atom_site_U_iso_or_equiv
_atom_site_adp_type
_atom_site_occupancy
_atom_site_symmetry_multiplicity
_atom_site_calc_flag
_atom_site_refinement_flags
P1 P 0.77497(15) 0.31114(8) 0.35020(8) 0.0397(3) Uani 1 1 d .
O1 O 1.0311(3) 0.3158(2) 0.13775(18) 0.0405(6) Uani 1 1 d .
O2 O 1.1556(4) 0.5213(2) 0.16319(19) 0.0483(7) Uani 1 1 d .
O3 O 0.6021(4) 0.3796(2) 0.34549(19) 0.0494(7) Uani 1 1 d .
C1 C 1.0277(6) 0.3939(3) 0.3015(3) 0.0402(9) Uani 1 1 d .
H1A H 1.0745 0.4703 0.3407 0.048 Uiso 1 1 calc R
H1B H 1.1414 0.3484 0.3087 0.048 Uiso 1 1 calc R
C2 C 1.0069(6) 0.4188(3) 0.1929(3) 0.0427(9) Uani 1 1 d .
H2A H 0.8562 0.4294 0.1809 0.051 Uiso 1 1 calc R
C3 C 1.3812(6) 0.5203(4) 0.1794(4) 0.0644(13) Uani 1 1 d .
H3A H 1.4137 0.4478 0.1467 0.077 Uiso 1 1 calc R
H3B H 1.4119 0.5202 0.2513 0.077 Uiso 1 1 calc R
C4 C 1.5183(7) 0.6270(4) 0.1378(4) 0.0650(12) Uani 1 1 d .
H4A H 1.6721 0.6272 0.1483 0.097 Uiso 1 1 calc R
H4B H 1.4863 0.6983 0.1710 0.097 Uiso 1 1 calc R
H4C H 1.4877 0.6263 0.0665 0.097 Uiso 1 1 calc R
C5 C 0.9563(6) 0.3099(4) 0.0372(3) 0.0550(11) Uani 1 1 d .
H5A H 1.0390 0.3789 0.0025 0.066 Uiso 1 1 calc R
H5B H 0.8002 0.3115 0.0353 0.066 Uiso 1 1 calc R
C6 C 0.9893(7) 0.1966(4) -0.0127(3) 0.0616(12) Uani 1 1 d .
H6A H 0.9371 0.1903 -0.0816 0.092 Uiso 1 1 calc R
H6B H 0.9079 0.1288 0.0225 0.092 Uiso 1 1 calc R
H6C H 1.1445 0.1964 -0.0115 0.092 Uiso 1 1 calc R
C7 C 0.8325(6) 0.2793(3) 0.4758(3) 0.0388(9) Uani 1 1 d .
C8 C 1.0332(6) 0.3326(3) 0.5202(3) 0.0460(10) Uani 1 1 d .
H8A H 1.1423 0.3808 0.4824 0.055 Uiso 1 1 calc R
C9 C 1.0760(7) 0.3161(3) 0.6192(3) 0.0526(11) Uani 1 1 d .
H9A H 1.2133 0.3528 0.6486 0.063 Uiso 1 1 calc R
C10 C 0.9192(8) 0.2470(4) 0.6735(3) 0.0570(12) Uani 1 1 d .
H10A H 0.9474 0.2355 0.7409 0.068 Uiso 1 1 calc R
C11 C 0.7207(7) 0.1940(3) 0.6311(3) 0.0551(11) Uani 1 1 d .
H11A H 0.6139 0.1461 0.6702 0.066 Uiso 1 1 calc R
C12 C 0.6713(6) 0.2083(3) 0.5328(3) 0.0439(10) Uani 1 1 d .
C13 C 0.4487(6) 0.1506(4) 0.4907(3) 0.0618(12) Uani 1 1 d .
H13A H 0.3546 0.1153 0.5441 0.093 Uiso 1 1 calc R
H13B H 0.4610 0.0884 0.4403 0.093 Uiso 1 1 calc R
H13C H 0.3857 0.2105 0.4605 0.093 Uiso 1 1 calc R
C14 C 0.6952(5) 0.1744(3) 0.2741(3) 0.0348(8) Uani 1 1 d .
C15 C 0.5157(6) 0.1667(3) 0.2110(3) 0.0435(9) Uani 1 1 d .
H15A H 0.4421 0.2298 0.2129 0.052 Uiso 1 1 calc R
C16 C 0.4429(6) 0.0691(3) 0.1458(3) 0.0509(10) Uani 1 1 d .
H16A H 0.3205 0.0651 0.1037 0.061 Uiso 1 1 calc R
C17 C 0.5500(6) -0.0218(3) 0.1429(3) 0.0501(10) Uani 1 1 d .
H17A H 0.5025 -0.0884 0.0976 0.060 Uiso 1 1 calc R
C18 C 0.7247(6) -0.0176(3) 0.2046(3) 0.0455(10) Uani 1 1 d .
H18A H 0.7952 -0.0820 0.2019 0.055 Uiso 1 1 calc R
C19 C 0.8013(5) 0.0796(3) 0.2715(3) 0.0394(9) Uani 1 1 d .
C20 C 0.9938(6) 0.0793(3) 0.3370(3) 0.0475(10) Uani 1 1 d .
H20A H 1.1084 0.1505 0.3270 0.071 Uiso 1 1 calc R
H20B H 1.0490 0.0083 0.3201 0.071 Uiso 1 1 calc R
H20C H 0.9497 0.0791 0.4066 0.071 Uiso 1 1 calc R
O1W O 0.5636(10) 0.4590(6) 0.5514(5) 0.095(2) Uani 0.50 1 d P
H2W H 0.5743 0.4359 0.4919 0.143 Uiso 0.50 1 d PR
H1W H 0.5112 0.5096 0.5839 0.143 Uiso 0.50 1 d PR

loop_
_atom_site_aniso_label
_atom_site_aniso_U_11
_atom_site_aniso_U_22
_atom_site_aniso_U_33
_atom_site_aniso_U_23
_atom_site_aniso_U_13
_atom_site_aniso_U_12
P1 0.0540(6) 0.0362(6) 0.0324(6) -0.0001(4) -0.0021(4) 0.0179(4)
O1 0.0511(14) 0.0403(15) 0.0301(16) 0.0031(12) -0.0037(11) 0.0102(11)
O2 0.0634(17) 0.0374(15) 0.0464(18) 0.0125(12) -0.0020(13) 0.0135(12)
O3 0.0701(16) 0.0466(15) 0.0405(17) -0.0003(13) -0.0037(13) 0.0324(13)
C1 0.056(2) 0.030(2) 0.035(2) 0.0012(17) -0.0074(17) 0.0113(16)
C2 0.052(2) 0.035(2) 0.043(3) 0.0079(18) -0.0010(18) 0.0137(17)
C3 0.060(3) 0.053(3) 0.077(4) 0.026(2) -0.015(2) 0.000(2)
C4 0.066(3) 0.052(3) 0.074(4) 0.022(2) 0.003(2) 0.003(2)
C5 0.062(2) 0.078(3) 0.027(3) 0.006(2) -0.0063(19) 0.020(2)
C6 0.076(3) 0.062(3) 0.038(3) -0.004(2) 0.009(2) -0.001(2)
C7 0.054(2) 0.032(2) 0.033(2) -0.0021(17) -0.0052(18) 0.0185(17)
C8 0.071(2) 0.035(2) 0.033(2) -0.0008(18) -0.0083(19) 0.0138(18)
C9 0.073(3) 0.046(2) 0.039(3) -0.001(2) -0.015(2) 0.015(2)
C10 0.100(3) 0.052(3) 0.026(2) 0.005(2) -0.002(2) 0.030(3)
C11 0.079(3) 0.052(3) 0.036(3) 0.004(2) 0.007(2) 0.019(2)
C12 0.061(2) 0.042(2) 0.032(3) 0.0017(18) 0.0007(19) 0.0194(19)
C13 0.056(2) 0.076(3) 0.055(3) 0.004(2) 0.008(2) 0.017(2)
C14 0.044(2) 0.035(2) 0.026(2) 0.0026(16) 0.0044(16) 0.0098(15)
C15 0.054(2) 0.042(2) 0.035(2) 0.0021(18) -0.0001(18) 0.0116(17)
C16 0.054(2) 0.052(3) 0.040(3) 0.004(2) -0.0074(19) 0.000(2)
C17 0.071(3) 0.041(2) 0.033(3) -0.0013(18) 0.005(2) 0.003(2)
C18 0.060(2) 0.034(2) 0.041(3) 0.0023(18) 0.0080(19) 0.0088(17)
C19 0.044(2) 0.036(2) 0.038(2) 0.0066(18) 0.0059(17) 0.0074(16)
C20 0.050(2) 0.040(2) 0.053(3) -0.0013(19) -0.0001(19) 0.0135(17)
O1W 0.100(5) 0.099(5) 0.094(6) -0.016(4) 0.014(4) 0.043(4)

loop_
_atom_type_symbol
_atom_type_description
_atom_type_scat_dispersion_real
_atom_type_scat_dispersion_imag
_atom_type_scat_source
C C 0.0033 0.0016 'International Tables Vol C Tables 4.2.6.8 and 6.1.1.4'
H H 0.0000 0.0000 'International Tables Vol C Tables 4.2.6.8 and 6.1.1.4'
O O 0.0106 0.0060 'International Tables Vol C Tables 4.2.6.8 and 6.1.1.4'
P P 0.1023 0.0942 'International Tables Vol C Tables 4.2.6.8 and 6.1.1.4'

loop_
_geom_angle_atom_site_label_1
_geom_angle_atom_site_label_2
_geom_angle_atom_site_label_3
_geom_angle
O3 P1 C7 112.32(15)
O3 P1 C1 110.85(16)
C7 P1 C1 106.66(17)
O3 P1 C14 109.60(15)
C7 P1 C14 110.17(16)
C1 P1 C14 107.08(16)
C2 O1 C5 113.5(3)
C2 O2 C3 114.4(3)
C2 C1 P1 112.3(2)
O1 C2 O2 111.7(3)
O1 C2 C1 106.3(3)
O2 C2 C1 114.2(3)
O2 C3 C4 108.8(3)
O1 C5 C6 108.2(3)
C8 C7 C12 119.1(4)
C8 C7 P1 119.9(3)
C12 C7 P1 120.9(3)
C9 C8 C7 121.0(4)
C10 C9 C8 119.5(4)
C9 C10 C11 120.4(4)
C10 C11 C12 122.0(4)
C11 C12 C7 118.1(3)
C11 C12 C13 119.8(4)
C7 C12 C13 122.1(4)
C15 C14 C19 118.7(3)
C15 C14 P1 115.5(3)
C19 C14 P1 125.7(3)
C16 C15 C14 121.5(3)
C17 C16 C15 119.1(4)
C18 C17 C16 120.8(3)
C17 C18 C19 121.4(3)
C18 C19 C14 118.4(3)
C18 C19 C20 118.9(3)
C14 C19 C20 122.6(3)

loop_
_geom_bond_atom_site_label_1
_geom_bond_atom_site_label_2
_geom_bond_distance
P1 O3 1.490(2)
P1 C7 1.808(4)
P1 C1 1.808(4)
P1 C14 1.810(3)
O1 C2 1.410(4)
O1 C5 1.430(4)
O2 C2 1.411(4)
O2 C3 1.443(4)
C1 C2 1.519(5)
C3 C4 1.475(6)
C5 C6 1.499(5)
C7 C8 1.395(5)
C7 C12 1.410(5)
C8 C9 1.394(5)
C9 C10 1.363(6)
C10 C11 1.372(5)
C11 C12 1.390(5)
C12 C13 1.507(5)
C14 C15 1.400(5)
C14 C19 1.408(5)
C15 C16 1.385(5)
C16 C17 1.372(5)
C17 C18 1.372(5)
C18 C19 1.399(5)
C19 C20 1.502(5)

loop_
_geom_hbond_atom_site_label_D
_geom_hbond_atom_site_label_H
_geom_hbond_atom_site_label_A
_geom_hbond_distance_DH
_geom_hbond_distance_HA
_geom_hbond_distance_DA
_geom_hbond_angle_DHA
_geom_hbond_site_symmetry_A
O1W H2W O3 0.84 2.07 2.908(7) 179.8 .
O1W H1W O3 0.84 1.83 2.671(7) 179.7 2_666
